data_4067320
loop_
_publ_author_name
'El-Zoghbi, Ibrahim'
'Latreche, Sa\"ida'
'Schaper, Frank'

_publ_section_title
;
 Zirconium Complexes of Symmetric and of Chiral Diketiminate Ligands:
 Synthesis, Crystal Structures, and Reactivities
;
_journal_issue 7
_journal_name_full Organometallics
_journal_page_first 1551
_journal_paper_doi 10.1021/om900852y
_journal_volume 29
_journal_year 2010
_chemical_absolute_configuration rmad
_chemical_compound_source 'Synthesized by the authors. See text'
_chemical_formula_moiety 'C42 H50 Cl2 N4 Zr'
_chemical_formula_sum 'C42 H50 Cl2 N4 Zr'
_chemical_formula_weight 772.98
_chemical_name_systematic
; 
 ? 
;
_space_group_IT_number 4
_symmetry_cell_setting monoclinic
_symmetry_space_group_name_Hall 'P 2yb'
_symmetry_space_group_name_H-M 'P 1 21 1'
_atom_sites_solution_hydrogens geom
_atom_sites_solution_primary direct
_atom_sites_solution_secondary difmap
_audit_creation_method SHELXL-97
_cell_angle_alpha 90
_cell_angle_beta 108.891(1)
_cell_angle_gamma 90
_cell_formula_units_Z 4
_cell_length_a 13.6460(3)
_cell_length_b 20.5189(5)
_cell_length_c 14.4588(4)
_cell_measurement_reflns_used 36044
_cell_measurement_temperature 150
_cell_measurement_theta_max 57.68
_cell_measurement_theta_min 3.87
_cell_volume 3830.41(17)
_computing_cell_refinement 'SAINT V7.34A (Bruker AXS, 2006b)'
_computing_data_collection 'APEX2 v2.1-0 (Bruker AXS, 2006a)'
_computing_data_reduction 'SAINT V7.34A (Bruker AXS, 2006b)'
_computing_molecular_graphics 'SHELXTL v6.12 (Bruker AXS, 2001)'
_computing_publication_material 'UdMX (Maris, 2004)'
_computing_structure_refinement 'SHELXL97 (Sheldrick, 2008)'
_computing_structure_solution 'SHELXS97 (Sheldrick, 2008)'
_diffrn_ambient_temperature 150
_diffrn_detector_area_resol_mean 8.3
_diffrn_measured_fraction_theta_full 0.995
_diffrn_measured_fraction_theta_max 0.995
_diffrn_measurement_device_type 'Bruker Microstar'
_diffrn_measurement_method \w
_diffrn_radiation_monochromator 'Helios optics'
_diffrn_radiation_source 'Rotating Anode'
_diffrn_radiation_type CuK\a
_diffrn_radiation_wavelength 1.54178
_diffrn_reflns_av_R_equivalents 0.046
_diffrn_reflns_av_sigmaI/netI 0.0253
_diffrn_reflns_limit_h_max 14
_diffrn_reflns_limit_h_min -14
_diffrn_reflns_limit_k_max 21
_diffrn_reflns_limit_k_min -22
_diffrn_reflns_limit_l_max 15
_diffrn_reflns_limit_l_min -15
_diffrn_reflns_number 60497
_diffrn_reflns_theta_full 58.02
_diffrn_reflns_theta_max 58.02
_diffrn_reflns_theta_min 3.23
_exptl_absorpt_coefficient_mu 3.893
_exptl_absorpt_correction_T_max 0.8558
_exptl_absorpt_correction_T_min 0.5792
_exptl_absorpt_correction_type multi-scan
_exptl_absorpt_process_details 'Sadabs (Sheldrick, 1996)'
_exptl_crystal_colour yellow
_exptl_crystal_density_diffrn 1.340
_exptl_crystal_density_method 'not measured'
_exptl_crystal_description fragment
_exptl_crystal_F_000 1616
_exptl_crystal_size_max 0.10
_exptl_crystal_size_mid 0.08
_exptl_crystal_size_min 0.04
_refine_diff_density_max 0.528
_refine_diff_density_min -0.429
_refine_diff_density_rms 0.043
_refine_ls_abs_structure_details 'Friedel Pairs merged'
_refine_ls_abs_structure_Flack 0.004(6)
_refine_ls_extinction_method none
_refine_ls_goodness_of_fit_ref 1.029
_refine_ls_hydrogen_treatment constr
_refine_ls_matrix_type full
_refine_ls_number_parameters 898
_refine_ls_number_reflns 10532
_refine_ls_number_restraints 1
_refine_ls_restrained_S_all 1.029
_refine_ls_R_factor_all 0.0265
_refine_ls_R_factor_gt 0.0247
_refine_ls_shift/su_max 0.001
_refine_ls_shift/su_mean 0.000
_refine_ls_structure_factor_coef Fsqd
_refine_ls_weighting_details 'calc w=1/[\s^2^(Fo^2^)+(0.0471P)^2^] where P=(Fo^2^+2Fc^2^)/3'
_refine_ls_weighting_scheme calc
_refine_ls_wR_factor_gt 0.0644
_refine_ls_wR_factor_ref 0.0654
_reflns_number_gt 10040
_reflns_number_total 10532
_reflns_threshold_expression I>2\s(I)
_cod_data_source_file om900852y_si_001.cif
_cod_data_source_block saida15
_cod_depositor_comments
;
The following automatic conversions were performed:

'_symmetry_cell_setting' value 'Monoclinic' changed to 'monoclinic'
according to /home/saulius/struct/CIF-dictionaries/cif_core.dic
dictionary named 'cif_core.dic' version 2.4.1 from
2010-06-29.

'_geom_bond_publ_flag' value 'Y' changed to 'y'
according to /home/saulius/struct/CIF-dictionaries/cif_core.dic
dictionary named 'cif_core.dic' version 2.4.1 from 2010-06-29 (108
times).

'_geom_angle_publ_flag' value 'Y' changed to 'y' according
to /home/saulius/struct/CIF-dictionaries/cif_core.dic dictionary
named 'cif_core.dic' version 2.4.1 from 2010-06-29 (170
times).

'_geom_torsion_publ_flag' value 'Y' changed to 'y' according
to /home/saulius/struct/CIF-dictionaries/cif_core.dic dictionary
named 'cif_core.dic' version 2.4.1 from 2010-06-29 (246 times).

Automatic conversion script
Id: cif_fix_values 1715 2011-07-08 13:25:40Z adriana 
;
_cod_original_cell_volume 3830.41(16)
_cod_original_sg_symbol_H-M P21
_cod_database_code 4067320

loop_
_symmetry_equiv_pos_as_xyz
'x, y, z'
'-x, y+1/2, -z'

loop_
_atom_site_label
_atom_site_type_symbol
_atom_site_fract_x
_atom_site_fract_y
_atom_site_fract_z
_atom_site_U_iso_or_equiv
_atom_site_adp_type
_atom_site_occupancy
_atom_site_symmetry_multiplicity
_atom_site_calc_flag
_atom_site_refinement_flags
Zr1 Zr 0.091202(16) 0.086957(10) 0.831621(17) 0.02772(8) Uani 1 1 d .
Zr2 Zr 0.419017(17) 0.669995(10) 0.677922(17) 0.02996(8) Uani 1 1 d .
Cl1 Cl -0.10265(5) 0.08197(5) 0.75638(5) 0.03981(19) Uani 1 1 d .
Cl2 Cl 0.09797(6) 0.14607(4) 0.68272(5) 0.0390(2) Uani 1 1 d .
Cl5 Cl 0.61108(5) 0.67268(5) 0.74470(6) 0.0450(2) Uani 1 1 d .
Cl6 Cl 0.41117(6) 0.61132(4) 0.82589(6) 0.0406(2) Uani 1 1 d .
N1 N 0.26058(17) 0.07354(13) 0.88650(18) 0.0312(6) Uani 1 1 d .
N5 N 0.25095(17) 0.68151(13) 0.62788(17) 0.0308(6) Uani 1 1 d .
N4 N 0.07643(17) 0.04898(12) 0.96739(18) 0.0297(6) Uani 1 1 d .
N7 N 0.42816(19) 0.70848(13) 0.5406(2) 0.0357(6) Uani 1 1 d .
N3 N 0.05904(17) 0.18322(12) 0.88462(17) 0.0310(6) Uani 1 1 d .
N8 N 0.42786(17) 0.57407(12) 0.60603(17) 0.0319(6) Uani 1 1 d .
N6 N 0.41307(17) 0.76594(13) 0.74695(18) 0.0336(6) Uani 1 1 d .
N2 N 0.09431(17) -0.00365(12) 0.74539(17) 0.0293(6) Uani 1 1 d .
C1 C 0.3820(2) 0.00296(18) 1.0121(2) 0.0415(8) Uani 1 1 d .
H1A H 0.3829 0.0339 1.0622 0.062 Uiso 1 1 calc R
H1B H 0.4425 0.0088 0.9929 0.062 Uiso 1 1 calc R
H1C H 0.3815 -0.0405 1.0367 0.062 Uiso 1 1 calc R
C2 C 0.2858(2) 0.01347(15) 0.9244(2) 0.0298(7) Uani 1 1 d .
C3 C 0.2284(2) -0.04233(16) 0.8863(2) 0.0332(7) Uani 1 1 d .
H3A H 0.2434 -0.0786 0.9272 0.040 Uiso 1 1 calc R
C4 C 0.1511(2) -0.05203(15) 0.7954(2) 0.0304(7) Uani 1 1 d .
C5 C 0.1359(2) -0.12189(15) 0.7602(2) 0.0373(8) Uani 1 1 d .
H5A H 0.1302 -0.1235 0.6923 0.056 Uiso 1 1 calc R
H5B H 0.0738 -0.1389 0.7686 0.056 Uiso 1 1 calc R
H5C H 0.1942 -0.1476 0.7975 0.056 Uiso 1 1 calc R
C11 C 0.1366(3) 0.26573(17) 1.0161(2) 0.0427(8) Uani 1 1 d .
H11A H 0.0735 0.2904 0.9930 0.064 Uiso 1 1 calc R
H11B H 0.1889 0.2863 0.9950 0.064 Uiso 1 1 calc R
H11C H 0.1593 0.2640 1.0862 0.064 Uiso 1 1 calc R
C12 C 0.1177(2) 0.19687(15) 0.9751(2) 0.0319(7) Uani 1 1 d .
C13 C 0.1677(2) 0.14732(15) 1.0408(2) 0.0353(8) Uani 1 1 d .
H13A H 0.2267 0.1606 1.0904 0.042 Uiso 1 1 calc R
C14 C 0.1431(2) 0.08158(18) 1.0436(2) 0.0343(7) Uani 1 1 d .
C15 C 0.1946(3) 0.04727(18) 1.1400(2) 0.0480(9) Uani 1 1 d .
H15A H 0.2248 0.0072 1.1282 0.072 Uiso 1 1 calc R
H15B H 0.1439 0.0382 1.1713 0.072 Uiso 1 1 calc R
H15C H 0.2477 0.0747 1.1815 0.072 Uiso 1 1 calc R
C20 C 0.3498(2) 0.12067(15) 0.9077(2) 0.0331(7) Uani 1 1 d .
H20A H 0.3851 0.1209 0.9785 0.040 Uiso 1 1 calc R
C21 C 0.4278(2) 0.10066(14) 0.8587(2) 0.0318(7) Uani 1 1 d .
C22 C 0.4017(2) 0.06252(17) 0.7755(2) 0.0428(8) Uani 1 1 d .
H22A H 0.3352 0.0455 0.7506 0.051 Uiso 1 1 calc R
C23 C 0.4734(3) 0.04940(19) 0.7287(2) 0.0496(9) Uani 1 1 d .
H23A H 0.4552 0.0230 0.6734 0.060 Uiso 1 1 calc R
C24 C 0.5713(3) 0.0752(2) 0.7636(3) 0.0570(10) Uani 1 1 d .
H24A H 0.6192 0.0667 0.7317 0.068 Uiso 1 1 calc R
C25 C 0.5980(3) 0.1134(2) 0.8450(3) 0.0607(12) Uani 1 1 d .
H25A H 0.6639 0.1316 0.8683 0.073 Uiso 1 1 calc R
C26 C 0.5269(2) 0.12512(19) 0.8931(3) 0.0484(9) Uani 1 1 d .
H26A H 0.5466 0.1501 0.9498 0.058 Uiso 1 1 calc R
C27 C 0.3144(2) 0.19015(14) 0.8764(3) 0.0464(8) Uani 1 1 d .
H27A H 0.2650 0.2036 0.9071 0.070 Uiso 1 1 calc R
H27B H 0.2827 0.1916 0.8066 0.070 Uiso 1 1 calc R
H27C H 0.3730 0.2189 0.8956 0.070 Uiso 1 1 calc R
C30 C 0.0224(2) -0.01249(16) 0.6432(2) 0.0325(7) Uani 1 1 d .
H30A H -0.0089 0.0306 0.6248 0.039 Uiso 1 1 calc R
C31 C 0.0789(2) -0.02613(16) 0.5691(2) 0.0338(7) Uani 1 1 d .
C32 C 0.0407(2) -0.07057(15) 0.4932(2) 0.0416(7) Uani 1 1 d .
H32A H -0.0168 -0.0959 0.4901 0.050 Uiso 1 1 calc R
C33 C 0.0884(3) -0.07701(17) 0.4223(2) 0.0478(8) Uani 1 1 d .
H33A H 0.0618 -0.1065 0.3715 0.057 Uiso 1 1 calc R
C34 C 0.1735(3) -0.04101(17) 0.4257(2) 0.0489(8) Uani 1 1 d .
H34A H 0.2052 -0.0461 0.3781 0.059 Uiso 1 1 calc R
C35 C 0.2119(2) 0.00278(17) 0.5005(2) 0.0474(8) Uani 1 1 d .
H35A H 0.2697 0.0277 0.5034 0.057 Uiso 1 1 calc R
C36 C 0.1650(2) 0.01007(16) 0.5716(2) 0.0400(7) Uani 1 1 d .
H36A H 0.1919 0.0398 0.6220 0.048 Uiso 1 1 calc R
C37 C -0.0693(2) -0.05730(17) 0.6351(2) 0.0427(8) Uani 1 1 d .
H37A H -0.0971 -0.0475 0.6866 0.064 Uiso 1 1 calc R
H37B H -0.0467 -0.1019 0.6405 0.064 Uiso 1 1 calc R
H37C H -0.1219 -0.0507 0.5730 0.064 Uiso 1 1 calc R
C40 C -0.0055(2) 0.23393(15) 0.8194(2) 0.0362(8) Uani 1 1 d .
H40A H -0.0425 0.2108 0.7588 0.043 Uiso 1 1 calc R
C41 C -0.0902(2) 0.26176(16) 0.8548(2) 0.0352(7) Uani 1 1 d .
C42 C -0.1248(3) 0.23019(17) 0.9224(3) 0.0502(9) Uani 1 1 d .
H42A H -0.0925 0.1918 0.9506 0.060 Uiso 1 1 calc R
C43 C -0.2069(3) 0.25424(18) 0.9496(3) 0.0563(9) Uani 1 1 d .
H43A H -0.2294 0.2322 0.9952 0.068 Uiso 1 1 calc R
C44 C -0.2548(3) 0.31196(18) 0.9073(3) 0.0557(10) Uani 1 1 d .
H44A H -0.3092 0.3289 0.9252 0.067 Uiso 1 1 calc R
C45 C -0.2223(2) 0.34333(17) 0.8401(3) 0.0526(9) Uani 1 1 d .
H45A H -0.2549 0.3816 0.8117 0.063 Uiso 1 1 calc R
C46 C -0.1416(2) 0.31889(15) 0.8137(3) 0.0453(8) Uani 1 1 d .
H46A H -0.1205 0.3410 0.7672 0.054 Uiso 1 1 calc R
C47 C 0.0596(3) 0.28563(17) 0.7890(3) 0.0455(9) Uani 1 1 d .
H47A H 0.1198 0.2654 0.7810 0.068 Uiso 1 1 calc R
H47B H 0.0807 0.3186 0.8387 0.068 Uiso 1 1 calc R
H47C H 0.0190 0.3052 0.7284 0.068 Uiso 1 1 calc R
C50 C 0.0296(2) -0.01120(15) 0.9947(2) 0.0345(7) Uani 1 1 d .
H50A H 0.0862 -0.0380 1.0364 0.041 Uiso 1 1 calc R
C51 C -0.0414(2) 0.00529(14) 1.0525(2) 0.0334(7) Uani 1 1 d .
C52 C -0.1125(2) 0.05523(16) 1.0270(3) 0.0395(8) Uani 1 1 d .
H52A H -0.1136 0.0827 0.9755 0.047 Uiso 1 1 calc R
C53 C -0.1820(3) 0.06515(18) 1.0765(3) 0.0488(9) Uani 1 1 d .
H53A H -0.2286 0.0996 1.0588 0.059 Uiso 1 1 calc R
C54 C -0.1834(3) 0.02497(18) 1.1515(3) 0.0506(9) Uani 1 1 d .
H54A H -0.2315 0.0312 1.1838 0.061 Uiso 1 1 calc R
C55 C -0.1123(3) -0.0249(2) 1.1782(3) 0.0654(11) Uani 1 1 d .
H55A H -0.1116 -0.0523 1.2296 0.078 Uiso 1 1 calc R
C56 C -0.0425(3) -0.0343(2) 1.1296(3) 0.0596(10) Uani 1 1 d .
H56A H 0.0053 -0.0681 1.1488 0.072 Uiso 1 1 calc R
C57 C -0.0301(3) -0.05213(16) 0.9067(3) 0.0473(8) Uani 1 1 d .
H57A H 0.0157 -0.0654 0.8718 0.071 Uiso 1 1 calc R
H57B H -0.0857 -0.0268 0.8643 0.071 Uiso 1 1 calc R
H57C H -0.0578 -0.0900 0.9284 0.071 Uiso 1 1 calc R
C60 C 0.1778(2) 0.62804(15) 0.6342(2) 0.0341(7) Uani 1 1 d .
H60A H 0.2206 0.5974 0.6825 0.041 Uiso 1 1 calc R
C61 C 0.0959(2) 0.65145(15) 0.6775(2) 0.0353(8) Uani 1 1 d .
C62 C 0.1192(3) 0.69771(16) 0.7512(2) 0.0406(8) Uani 1 1 d .
H62A H 0.1850 0.7162 0.7730 0.049 Uiso 1 1 calc R
C63 C 0.0456(3) 0.71676(19) 0.7930(3) 0.0500(9) Uani 1 1 d .
H63A H 0.0626 0.7475 0.8430 0.060 Uiso 1 1 calc R
C64 C -0.0529(3) 0.69047(19) 0.7610(3) 0.0567(10) Uani 1 1 d .
H64A H -0.1024 0.7035 0.7888 0.068 Uiso 1 1 calc R
C65 C -0.0764(3) 0.6454(2) 0.6887(3) 0.0665(13) Uani 1 1 d .
H65A H -0.1427 0.6277 0.6667 0.080 Uiso 1 1 calc R
C66 C -0.0032(3) 0.6251(2) 0.6470(3) 0.0541(9) Uani 1 1 d .
H66A H -0.0207 0.5936 0.5981 0.065 Uiso 1 1 calc R
C67 C 0.1350(2) 0.58844(16) 0.5412(2) 0.0394(7) Uani 1 1 d .
H67A H 0.1905 0.5767 0.5172 0.059 Uiso 1 1 calc R
H67B H 0.0848 0.6139 0.4928 0.059 Uiso 1 1 calc R
H67C H 0.1028 0.5496 0.5547 0.059 Uiso 1 1 calc R
C70 C 0.4777(2) 0.77723(18) 0.8513(2) 0.0445(9) Uani 1 1 d .
H70A H 0.5200 0.7379 0.8709 0.053 Uiso 1 1 calc R
C71 C 0.5546(2) 0.83323(18) 0.8686(3) 0.0501(10) Uani 1 1 d .
C72 C 0.6192(2) 0.83933(17) 0.8136(3) 0.0526(9) Uani 1 1 d .
H72A H 0.6159 0.8083 0.7659 0.063 Uiso 1 1 calc R
C73 C 0.6895(3) 0.89028(18) 0.8267(3) 0.0704(12) Uani 1 1 d .
H73A H 0.7314 0.8938 0.7874 0.084 Uiso 1 1 calc R
C74 C 0.6960(3) 0.9356(2) 0.8990(4) 0.103(2) Uani 1 1 d .
H74A H 0.7426 0.9700 0.9090 0.124 Uiso 1 1 calc R
C75 C 0.6333(3) 0.9297(3) 0.9561(5) 0.117(2) Uani 1 1 d .
H75A H 0.6388 0.9599 1.0055 0.140 Uiso 1 1 calc R
C76 C 0.5632(3) 0.8802(2) 0.9414(4) 0.0839(15) Uani 1 1 d .
H76A H 0.5206 0.8776 0.9801 0.101 Uiso 1 1 calc R
C77 C 0.4080(3) 0.7783(2) 0.9141(2) 0.0520(10) Uani 1 1 d .
H77A H 0.3647 0.7403 0.9008 0.078 Uiso 1 1 calc R
H77B H 0.3655 0.8167 0.8995 0.078 Uiso 1 1 calc R
H77C H 0.4497 0.7787 0.9818 0.078 Uiso 1 1 calc R
C80 C 0.4964(2) 0.76577(16) 0.5448(3) 0.0410(8) Uani 1 1 d .
H80A H 0.5235 0.7771 0.6143 0.049 Uiso 1 1 calc R
C81 C 0.5924(2) 0.74939(15) 0.5170(2) 0.0422(8) Uani 1 1 d .
C82 C 0.5993(3) 0.69791(17) 0.4585(3) 0.0457(9) Uani 1 1 d .
H82A H 0.5438 0.6693 0.4354 0.055 Uiso 1 1 calc R
C83 C 0.6885(3) 0.68814(19) 0.4336(3) 0.0534(10) Uani 1 1 d .
H83A H 0.6917 0.6535 0.3932 0.064 Uiso 1 1 calc R
C84 C 0.7723(3) 0.72936(19) 0.4683(3) 0.0595(10) Uani 1 1 d .
H84A H 0.8322 0.7229 0.4521 0.071 Uiso 1 1 calc R
C85 C 0.7649(3) 0.7801(2) 0.5274(3) 0.0734(12) Uani 1 1 d .
H85A H 0.8210 0.8081 0.5519 0.088 Uiso 1 1 calc R
C86 C 0.6767(3) 0.79053(19) 0.5511(3) 0.0631(10) Uani 1 1 d .
H86A H 0.6735 0.8257 0.5905 0.076 Uiso 1 1 calc R
C87 C 0.4461(3) 0.82907(17) 0.4938(3) 0.0605(10) Uani 1 1 d .
H87A H 0.3780 0.8334 0.4988 0.091 Uiso 1 1 calc R
H87B H 0.4414 0.8275 0.4261 0.091 Uiso 1 1 calc R
H87C H 0.4877 0.8657 0.5246 0.091 Uiso 1 1 calc R
C90 C 0.4960(2) 0.52285(16) 0.6664(2) 0.0379(8) Uani 1 1 d .
H90A H 0.5273 0.5429 0.7307 0.045 Uiso 1 1 calc R
C91 C 0.4400(3) 0.46214(17) 0.6858(2) 0.0412(8) Uani 1 1 d .
C92 C 0.3339(3) 0.46154(17) 0.6699(3) 0.0547(9) Uani 1 1 d .
H92A H 0.2947 0.4984 0.6451 0.066 Uiso 1 1 calc R
C93 C 0.2859(3) 0.40620(18) 0.6908(3) 0.0677(11) Uani 1 1 d .
H93A H 0.2148 0.4063 0.6789 0.081 Uiso 1 1 calc R
C94 C 0.3428(4) 0.3513(2) 0.7290(3) 0.0726(12) Uani 1 1 d .
H94A H 0.3108 0.3146 0.7438 0.087 Uiso 1 1 calc R
C95 C 0.4467(4) 0.3518(2) 0.7446(3) 0.0776(13) Uani 1 1 d .
H95A H 0.4858 0.3149 0.7699 0.093 Uiso 1 1 calc R
C96 C 0.4947(3) 0.40664(18) 0.7232(3) 0.0624(10) Uani 1 1 d .
H96A H 0.5658 0.4058 0.7344 0.075 Uiso 1 1 calc R
C97 C 0.5868(2) 0.50937(19) 0.6288(3) 0.0501(9) Uani 1 1 d .
H97A H 0.6135 0.5499 0.6139 0.075 Uiso 1 1 calc R
H97B H 0.5635 0.4831 0.5709 0.075 Uiso 1 1 calc R
H97C H 0.6404 0.4867 0.6781 0.075 Uiso 1 1 calc R
C101 C 0.3687(2) 0.88354(16) 0.7164(3) 0.0429(8) Uani 1 1 d .
H10A H 0.3718 0.8908 0.7829 0.064 Uiso 1 1 calc R
H10B H 0.3127 0.9083 0.6734 0.064 Uiso 1 1 calc R
H10C H 0.4327 0.8970 0.7081 0.064 Uiso 1 1 calc R
C102 C 0.3515(2) 0.81227(15) 0.6927(2) 0.0342(8) Uani 1 1 d .
C103 C 0.2674(2) 0.79656(15) 0.6085(2) 0.0327(7) Uani 1 1 d .
H10D H 0.2451 0.8299 0.5630 0.039 Uiso 1 1 calc R
C104 C 0.2131(2) 0.73791(16) 0.5841(2) 0.0338(8) Uani 1 1 d .
C105 C 0.1078(2) 0.74190(18) 0.5070(2) 0.0453(9) Uani 1 1 d .
H10E H 0.0578 0.7199 0.5298 0.068 Uiso 1 1 calc R
H10F H 0.1102 0.7215 0.4481 0.068 Uiso 1 1 calc R
H10G H 0.0882 0.7868 0.4942 0.068 Uiso 1 1 calc R
C111 C 0.3301(3) 0.7216(2) 0.3619(3) 0.0611(11) Uani 1 1 d .
H11D H 0.3885 0.7361 0.3441 0.092 Uiso 1 1 calc R
H11E H 0.2912 0.7586 0.3710 0.092 Uiso 1 1 calc R
H11F H 0.2867 0.6945 0.3108 0.092 Uiso 1 1 calc R
C112 C 0.3675(2) 0.68322(17) 0.4553(2) 0.0366(8) Uani 1 1 d .
C113 C 0.3366(2) 0.61771(18) 0.4473(2) 0.0368(8) Uani 1 1 d .
H11G H 0.2807 0.6073 0.3924 0.044 Uiso 1 1 calc R
C114 C 0.3788(2) 0.56558(16) 0.5112(2) 0.0339(8) Uani 1 1 d .
C115 C 0.3661(3) 0.50047(18) 0.4617(3) 0.0446(9) Uani 1 1 d .
H11H H 0.3742 0.4666 0.5094 0.067 Uiso 1 1 calc R
H11I H 0.4176 0.4955 0.4300 0.067 Uiso 1 1 calc R
H11J H 0.2984 0.4976 0.4139 0.067 Uiso 1 1 calc R

loop_
_atom_site_aniso_label
_atom_site_aniso_U_11
_atom_site_aniso_U_22
_atom_site_aniso_U_33
_atom_site_aniso_U_23
_atom_site_aniso_U_13
_atom_site_aniso_U_12
Zr1 0.02711(13) 0.02401(16) 0.02841(14) -0.00098(11) 0.00396(10) 0.00234(11)
Zr2 0.02866(13) 0.02504(16) 0.02972(15) -0.00189(11) 0.00051(10) 0.00356(11)
Cl1 0.0285(3) 0.0409(5) 0.0418(4) -0.0070(4) 0.0001(3) 0.0065(4)
Cl2 0.0480(4) 0.0341(5) 0.0331(4) 0.0034(3) 0.0103(3) 0.0060(3)
Cl5 0.0303(3) 0.0374(5) 0.0552(5) -0.0085(5) -0.0032(3) 0.0044(4)
Cl6 0.0439(4) 0.0397(5) 0.0330(4) 0.0047(3) 0.0052(4) 0.0084(3)
N1 0.0301(12) 0.0302(19) 0.0318(13) -0.0029(12) 0.0081(10) -0.0025(11)
N5 0.0337(12) 0.0216(16) 0.0298(13) -0.0005(11) 0.0000(10) 0.0012(12)
N4 0.0277(12) 0.0248(15) 0.0348(14) 0.0031(12) 0.0077(11) -0.0011(11)
N7 0.0364(14) 0.0254(15) 0.0423(16) 0.0000(13) 0.0087(12) 0.0022(12)
N3 0.0309(11) 0.0276(16) 0.0311(14) 0.0003(11) 0.0054(11) -0.0006(11)
N8 0.0307(11) 0.0244(16) 0.0369(15) 0.0021(12) 0.0057(11) 0.0038(11)
N6 0.0277(12) 0.0292(16) 0.0366(15) -0.0052(12) 0.0004(11) 0.0020(11)
N2 0.0248(12) 0.0283(15) 0.0306(14) 0.0001(12) 0.0032(10) 0.0026(11)
C1 0.0360(16) 0.041(2) 0.0409(19) 0.0028(16) 0.0034(14) -0.0014(14)
C2 0.0275(15) 0.0281(18) 0.0322(17) -0.0005(14) 0.0078(13) 0.0012(13)
C3 0.0340(16) 0.0260(19) 0.0358(18) 0.0080(14) 0.0063(15) 0.0009(14)
C4 0.0281(15) 0.0260(18) 0.0357(18) -0.0004(14) 0.0084(14) 0.0012(13)
C5 0.0338(16) 0.0275(18) 0.045(2) -0.0028(14) 0.0049(14) 0.0018(13)
C11 0.053(2) 0.0285(19) 0.041(2) -0.0046(15) 0.0078(16) -0.0080(15)
C12 0.0358(16) 0.0260(18) 0.0346(18) 0.0005(14) 0.0125(14) -0.0016(13)
C13 0.0323(15) 0.0306(19) 0.0370(18) -0.0028(14) 0.0028(13) -0.0054(13)
C14 0.0305(14) 0.035(2) 0.0345(17) 0.0001(16) 0.0060(13) -0.0018(15)
C15 0.0480(19) 0.041(2) 0.044(2) 0.0129(16) 0.0002(16) -0.0037(16)
C20 0.0295(15) 0.0306(17) 0.0348(17) -0.0024(14) 0.0042(13) -0.0080(13)
C21 0.0303(14) 0.0297(18) 0.0298(16) 0.0017(13) 0.0021(12) -0.0012(13)
C22 0.0384(17) 0.042(2) 0.0415(19) -0.0034(16) 0.0044(15) -0.0038(15)
C23 0.060(2) 0.054(2) 0.0367(19) -0.0100(17) 0.0174(17) -0.0084(18)
C24 0.050(2) 0.067(3) 0.062(2) -0.006(2) 0.0292(18) -0.004(2)
C25 0.0406(19) 0.084(3) 0.059(2) -0.019(2) 0.0191(18) -0.0186(19)
C26 0.0378(17) 0.058(2) 0.046(2) -0.0109(18) 0.0095(15) -0.0104(16)
C27 0.0412(17) 0.0294(18) 0.070(2) 0.0020(16) 0.0199(16) -0.0031(14)
C30 0.0281(15) 0.0292(18) 0.0326(17) -0.0041(14) -0.0008(13) 0.0010(13)
C31 0.0369(16) 0.0315(18) 0.0275(16) 0.0022(14) 0.0028(13) 0.0116(14)
C32 0.0460(18) 0.0333(18) 0.0410(19) -0.0066(15) 0.0078(15) 0.0001(14)
C33 0.066(2) 0.0400(19) 0.0367(19) -0.0106(15) 0.0156(17) 0.0042(17)
C34 0.061(2) 0.049(2) 0.040(2) -0.0052(16) 0.0219(17) 0.0074(18)
C35 0.0419(18) 0.058(2) 0.042(2) -0.0039(17) 0.0130(15) 0.0008(16)
C36 0.0344(16) 0.0402(18) 0.0396(18) -0.0069(14) 0.0039(14) -0.0015(14)
C37 0.0333(16) 0.046(2) 0.0426(19) -0.0048(16) 0.0031(14) -0.0015(15)
C40 0.0469(18) 0.0245(19) 0.0346(18) 0.0027(14) 0.0094(15) 0.0092(14)
C41 0.0378(16) 0.0230(17) 0.0407(18) -0.0037(14) 0.0069(14) -0.0001(13)
C42 0.0508(19) 0.041(2) 0.059(2) 0.0042(17) 0.0188(17) 0.0117(16)
C43 0.054(2) 0.054(2) 0.066(2) -0.0059(19) 0.0262(19) 0.0055(18)
C44 0.0390(18) 0.053(2) 0.072(3) -0.023(2) 0.0135(18) 0.0094(17)
C45 0.0423(19) 0.0344(19) 0.076(3) -0.0052(18) 0.0119(18) 0.0064(15)
C46 0.0384(17) 0.0317(18) 0.057(2) -0.0019(16) 0.0038(15) 0.0020(14)
C47 0.059(2) 0.030(2) 0.048(2) 0.0087(17) 0.0185(17) 0.0071(16)
C50 0.0317(15) 0.0297(18) 0.0405(18) 0.0028(14) 0.0096(14) 0.0002(13)
C51 0.0357(16) 0.0269(16) 0.0334(17) -0.0014(13) 0.0056(13) -0.0040(13)
C52 0.0417(17) 0.0292(19) 0.047(2) 0.0012(16) 0.0129(15) 0.0027(15)
C53 0.053(2) 0.033(2) 0.066(2) -0.0074(18) 0.0268(18) 0.0040(16)
C54 0.0476(19) 0.061(2) 0.049(2) -0.0171(19) 0.0242(16) -0.0100(18)
C55 0.058(2) 0.088(3) 0.055(2) 0.031(2) 0.0245(19) 0.008(2)
C56 0.055(2) 0.063(2) 0.067(3) 0.033(2) 0.0286(19) 0.0218(18)
C57 0.0541(19) 0.0318(18) 0.065(2) -0.0109(16) 0.0319(18) -0.0138(15)
C60 0.0322(15) 0.0267(17) 0.0361(17) 0.0003(14) 0.0008(13) 0.0023(13)
C61 0.0362(16) 0.0335(19) 0.0316(17) 0.0043(14) 0.0045(13) -0.0003(13)
C62 0.0484(18) 0.035(2) 0.0319(18) -0.0011(15) 0.0039(15) -0.0023(15)
C63 0.073(2) 0.041(2) 0.038(2) 0.0001(17) 0.0201(19) 0.0049(19)
C64 0.064(2) 0.058(3) 0.058(2) 0.001(2) 0.034(2) 0.002(2)
C65 0.047(2) 0.083(4) 0.076(3) -0.013(2) 0.030(2) -0.015(2)
C66 0.049(2) 0.061(2) 0.049(2) -0.0139(19) 0.0125(17) -0.0081(18)
C67 0.0348(15) 0.0338(17) 0.0464(18) -0.0106(16) 0.0088(13) -0.0069(14)
C70 0.0358(17) 0.040(2) 0.043(2) -0.0117(17) -0.0066(15) 0.0116(15)
C71 0.0300(17) 0.042(2) 0.059(2) -0.0180(18) -0.0116(16) 0.0072(14)
C72 0.0364(18) 0.036(2) 0.066(2) -0.0138(17) -0.0106(17) 0.0038(15)
C73 0.0359(18) 0.042(2) 0.114(4) -0.015(2) -0.003(2) -0.0019(16)
C74 0.039(2) 0.057(3) 0.185(6) -0.063(3) -0.003(3) -0.009(2)
C75 0.045(2) 0.101(4) 0.192(6) -0.102(4) 0.020(3) -0.017(3)
C76 0.041(2) 0.080(3) 0.114(4) -0.060(3) 0.003(2) -0.003(2)
C77 0.054(2) 0.053(2) 0.038(2) -0.0107(18) -0.0005(16) 0.0164(18)
C80 0.0464(18) 0.0283(18) 0.052(2) 0.0038(16) 0.0202(16) 0.0021(15)
C81 0.0495(19) 0.0325(19) 0.046(2) 0.0017(16) 0.0169(16) 0.0001(15)
C82 0.0479(19) 0.032(2) 0.058(2) -0.0032(17) 0.0190(17) -0.0082(15)
C83 0.055(2) 0.046(3) 0.063(2) -0.0097(19) 0.0251(18) -0.0029(18)
C84 0.046(2) 0.063(3) 0.073(3) -0.013(2) 0.0250(19) -0.0102(18)
C85 0.057(2) 0.075(3) 0.092(3) -0.028(3) 0.029(2) -0.026(2)
C86 0.061(2) 0.051(2) 0.082(3) -0.027(2) 0.028(2) -0.0198(18)
C87 0.069(2) 0.0320(19) 0.090(3) 0.0116(19) 0.039(2) 0.0103(17)
C90 0.0331(16) 0.035(2) 0.0381(19) -0.0044(16) 0.0007(14) 0.0090(15)
C91 0.058(2) 0.0271(19) 0.0375(19) -0.0011(14) 0.0137(16) 0.0092(16)
C92 0.060(2) 0.036(2) 0.079(3) 0.0025(18) 0.037(2) 0.0059(17)
C93 0.079(3) 0.044(2) 0.101(3) 0.004(2) 0.057(3) -0.002(2)
C94 0.109(4) 0.044(2) 0.079(3) 0.009(2) 0.050(3) -0.005(2)
C95 0.096(3) 0.039(2) 0.085(3) 0.022(2) 0.012(3) 0.004(2)
C96 0.061(2) 0.047(2) 0.067(3) 0.0067(19) 0.0050(19) 0.0071(18)
C97 0.0424(19) 0.046(2) 0.056(2) -0.0046(18) 0.0076(16) 0.0100(16)
C101 0.0347(17) 0.0289(19) 0.056(2) -0.0052(16) 0.0022(15) 0.0032(14)
C102 0.0297(16) 0.0260(19) 0.0443(19) -0.0024(15) 0.0084(14) 0.0035(13)
C103 0.0347(16) 0.0251(19) 0.0344(18) 0.0007(14) 0.0057(14) 0.0061(14)
C104 0.0340(16) 0.035(2) 0.0289(17) 0.0003(14) 0.0050(14) 0.0033(14)
C105 0.0408(17) 0.035(2) 0.047(2) 0.0074(16) -0.0051(15) 0.0013(14)
C111 0.062(2) 0.069(3) 0.038(2) 0.0176(19) -0.0030(17) 0.013(2)
C112 0.0331(16) 0.037(2) 0.0378(19) 0.0058(16) 0.0089(14) 0.0067(15)
C113 0.0253(14) 0.048(2) 0.0308(17) -0.0016(15) 0.0005(13) 0.0042(14)
C114 0.0286(15) 0.040(2) 0.0320(18) -0.0094(15) 0.0085(13) -0.0061(14)
C115 0.0456(19) 0.039(2) 0.045(2) -0.0101(17) 0.0083(16) -0.0036(16)

loop_
_atom_type_symbol
_atom_type_description
_atom_type_scat_dispersion_real
_atom_type_scat_dispersion_imag
_atom_type_scat_source
C C 0.0181 0.0091 'International Tables Vol C Tables 4.2.6.8 and 6.1.1.4'
H H 0.0000 0.0000 'International Tables Vol C Tables 4.2.6.8 and 6.1.1.4'
N N 0.0311 0.0180 'International Tables Vol C Tables 4.2.6.8 and 6.1.1.4'
Cl Cl 0.3639 0.7018 'International Tables Vol C Tables 4.2.6.8 and 6.1.1.4'
Zr Zr -0.1862 2.2449 'International Tables Vol C Tables 4.2.6.8 and 6.1.1.4'

loop_
_geom_angle_atom_site_label_1
_geom_angle_atom_site_label_2
_geom_angle_atom_site_label_3
_geom_angle
_geom_angle_publ_flag
N4 ZR1 N1 91.32(9) y
N4 ZR1 N3 85.46(9) y
N1 ZR1 N3 106.81(9) y
N4 ZR1 N2 103.16(9) y
N1 ZR1 N2 83.71(9) y
N3 ZR1 N2 166.44(8) y
N4 ZR1 CL2 171.43(7) y
N1 ZR1 CL2 92.51(7) y
N3 ZR1 CL2 86.10(7) y
N2 ZR1 CL2 84.89(7) y
N4 ZR1 CL1 89.08(6) y
N1 ZR1 CL1 169.65(7) y
N3 ZR1 CL1 83.53(6) y
N2 ZR1 CL1 86.13(6) y
CL2 ZR1 CL1 88.52(3) y
N7 ZR2 N5 91.31(9) y
N7 ZR2 N6 96.29(10) y
N5 ZR2 N6 82.28(9) y
N7 ZR2 N8 82.44(9) y
N5 ZR2 N8 98.60(9) y
N6 ZR2 N8 178.45(9) y
N7 ZR2 CL5 88.95(7) y
N5 ZR2 CL5 171.86(7) y
N6 ZR2 CL5 89.61(6) y
N8 ZR2 CL5 89.50(6) y
N7 ZR2 CL6 172.29(7) y
N5 ZR2 CL6 90.24(7) y
N6 ZR2 CL6 91.41(7) y
N8 ZR2 CL6 89.86(7) y
CL5 ZR2 CL6 90.59(3) y
C2 N1 C20 114.9(2) y
C2 N1 ZR1 111.13(18) y
C20 N1 ZR1 132.6(2) y
C104 N5 C60 119.7(2) y
C104 N5 ZR2 116.9(2) y
C60 N5 ZR2 123.17(18) y
C14 N4 C50 115.0(2) y
C14 N4 ZR1 108.78(19) y
C50 N4 ZR1 134.61(19) y
C112 N7 C80 122.1(3) y
C112 N7 ZR2 119.7(2) y
C80 N7 ZR2 118.0(2) y
C12 N3 C40 121.5(3) y
C12 N3 ZR1 114.00(19) y
C40 N3 ZR1 123.24(19) y
C114 N8 C90 121.6(3) y
C114 N8 ZR2 120.5(2) y
C90 N8 ZR2 117.71(18) y
C102 N6 C70 122.2(3) y
C102 N6 ZR2 118.2(2) y
C70 N6 ZR2 119.6(2) y
C4 N2 C30 122.0(3) y
C4 N2 ZR1 115.57(19) y
C30 N2 ZR1 121.60(18) y
C2 C1 H1A 109.5 ?
C2 C1 H1B 109.5 ?
H1A C1 H1B 109.5 ?
C2 C1 H1C 109.5 ?
H1A C1 H1C 109.5 ?
H1B C1 H1C 109.5 ?
N1 C2 C3 123.5(3) y
N1 C2 C1 120.5(3) y
C3 C2 C1 115.9(3) y
C2 C3 C4 129.8(3) y
C2 C3 H3A 115.1 ?
C4 C3 H3A 115.1 ?
N2 C4 C3 122.2(3) y
N2 C4 C5 122.4(3) y
C3 C4 C5 115.3(3) y
C4 C5 H5A 109.5 ?
C4 C5 H5B 109.5 ?
H5A C5 H5B 109.5 ?
C4 C5 H5C 109.5 ?
H5A C5 H5C 109.5 ?
H5B C5 H5C 109.5 ?
C12 C11 H11A 109.5 ?
C12 C11 H11B 109.5 ?
H11A C11 H11B 109.5 ?
C12 C11 H11C 109.5 ?
H11A C11 H11C 109.5 ?
H11B C11 H11C 109.5 ?
N3 C12 C13 121.3(3) y
N3 C12 C11 123.6(3) y
C13 C12 C11 115.1(3) y
C14 C13 C12 130.6(3) y
C14 C13 H13A 114.7 ?
C12 C13 H13A 114.7 ?
N4 C14 C13 123.9(3) y
N4 C14 C15 120.5(3) y
C13 C14 C15 115.6(3) y
C14 C15 H15A 109.5 ?
C14 C15 H15B 109.5 ?
H15A C15 H15B 109.5 ?
C14 C15 H15C 109.5 ?
H15A C15 H15C 109.5 ?
H15B C15 H15C 109.5 ?
N1 C20 C21 112.0(2) y
N1 C20 C27 112.5(2) y
C21 C20 C27 108.5(2) y
N1 C20 H20A 107.9 ?
C21 C20 H20A 107.9 ?
C27 C20 H20A 107.9 ?
C26 C21 C22 117.8(3) y
C26 C21 C20 119.4(3) y
C22 C21 C20 122.6(3) y
C21 C22 C23 120.8(3) y
C21 C22 H22A 119.6 ?
C23 C22 H22A 119.6 ?
C24 C23 C22 120.2(3) y
C24 C23 H23A 119.9 ?
C22 C23 H23A 119.9 ?
C25 C24 C23 119.8(3) y
C25 C24 H24A 120.1 ?
C23 C24 H24A 120.1 ?
C24 C25 C26 119.9(3) y
C24 C25 H25A 120 ?
C26 C25 H25A 120 ?
C21 C26 C25 121.5(3) y
C21 C26 H26A 119.3 ?
C25 C26 H26A 119.3 ?
C20 C27 H27A 109.5 ?
C20 C27 H27B 109.5 ?
H27A C27 H27B 109.5 ?
C20 C27 H27C 109.5 ?
H27A C27 H27C 109.5 ?
H27B C27 H27C 109.5 ?
N2 C30 C37 114.1(3) y
N2 C30 C31 113.2(2) y
C37 C30 C31 114.9(3) y
N2 C30 H30A 104.4 ?
C37 C30 H30A 104.4 ?
C31 C30 H30A 104.4 ?
C36 C31 C32 118.2(3) y
C36 C31 C30 119.9(3) y
C32 C31 C30 121.7(3) y
C33 C32 C31 120.0(3) y
C33 C32 H32A 120 ?
C31 C32 H32A 120 ?
C34 C33 C32 121.3(3) y
C34 C33 H33A 119.3 ?
C32 C33 H33A 119.3 ?
C33 C34 C35 119.0(3) y
C33 C34 H34A 120.5 ?
C35 C34 H34A 120.5 ?
C34 C35 C36 120.4(3) y
C34 C35 H35A 119.8 ?
C36 C35 H35A 119.8 ?
C31 C36 C35 121.1(3) y
C31 C36 H36A 119.5 ?
C35 C36 H36A 119.5 ?
C30 C37 H37A 109.5 ?
C30 C37 H37B 109.5 ?
H37A C37 H37B 109.5 ?
C30 C37 H37C 109.5 ?
H37A C37 H37C 109.5 ?
H37B C37 H37C 109.5 ?
N3 C40 C41 114.2(3) y
N3 C40 C47 112.7(3) y
C41 C40 C47 114.2(3) y
N3 C40 H40A 104.8 ?
C41 C40 H40A 104.8 ?
C47 C40 H40A 104.8 ?
C42 C41 C46 117.1(3) y
C42 C41 C40 122.4(3) y
C46 C41 C40 120.3(3) y
C41 C42 C43 121.7(3) y
C41 C42 H42A 119.1 ?
C43 C42 H42A 119.1 ?
C42 C43 C44 118.9(4) y
C42 C43 H43A 120.6 ?
C44 C43 H43A 120.6 ?
C45 C44 C43 120.2(3) y
C45 C44 H44A 119.9 ?
C43 C44 H44A 119.9 ?
C44 C45 C46 120.3(3) y
C44 C45 H45A 119.9 ?
C46 C45 H45A 119.9 ?
C45 C46 C41 121.8(3) y
C45 C46 H46A 119.1 ?
C41 C46 H46A 119.1 ?
C40 C47 H47A 109.5 ?
C40 C47 H47B 109.5 ?
H47A C47 H47B 109.5 ?
C40 C47 H47C 109.5 ?
H47A C47 H47C 109.5 ?
H47B C47 H47C 109.5 ?
N4 C50 C51 111.5(2) y
N4 C50 C57 113.0(3) y
C51 C50 C57 108.8(2) y
N4 C50 H50A 107.8 ?
C51 C50 H50A 107.8 ?
C57 C50 H50A 107.8 ?
C52 C51 C56 117.6(3) y
C52 C51 C50 122.8(3) y
C56 C51 C50 119.4(3) y
C53 C52 C51 121.0(3) y
C53 C52 H52A 119.5 ?
C51 C52 H52A 119.5 ?
C54 C53 C52 120.8(3) y
C54 C53 H53A 119.6 ?
C52 C53 H53A 119.6 ?
C53 C54 C55 118.8(3) y
C53 C54 H54A 120.6 ?
C55 C54 H54A 120.6 ?
C56 C55 C54 120.4(3) y
C56 C55 H55A 119.8 ?
C54 C55 H55A 119.8 ?
C55 C56 C51 121.4(3) y
C55 C56 H56A 119.3 ?
C51 C56 H56A 119.3 ?
C50 C57 H57A 109.5 ?
C50 C57 H57B 109.5 ?
H57A C57 H57B 109.5 ?
C50 C57 H57C 109.5 ?
H57A C57 H57C 109.5 ?
H57B C57 H57C 109.5 ?
N5 C60 C67 114.1(2) y
N5 C60 C61 112.6(2) y
C67 C60 C61 114.2(2) y
N5 C60 H60A 104.9 ?
C67 C60 H60A 104.9 ?
C61 C60 H60A 104.9 ?
C62 C61 C66 117.9(3) y
C62 C61 C60 121.1(3) y
C66 C61 C60 121.0(3) y
C63 C62 C61 120.7(3) y
C63 C62 H62A 119.6 ?
C61 C62 H62A 119.6 ?
C64 C63 C62 120.5(4) y
C64 C63 H63A 119.7 ?
C62 C63 H63A 119.7 ?
C65 C64 C63 119.1(3) y
C65 C64 H64A 120.4 ?
C63 C64 H64A 120.4 ?
C64 C65 C66 121.1(4) y
C64 C65 H65A 119.4 ?
C66 C65 H65A 119.4 ?
C65 C66 C61 120.6(4) y
C65 C66 H66A 119.7 ?
C61 C66 H66A 119.7 ?
C60 C67 H67A 109.5 ?
C60 C67 H67B 109.5 ?
H67A C67 H67B 109.5 ?
C60 C67 H67C 109.5 ?
H67A C67 H67C 109.5 ?
H67B C67 H67C 109.5 ?
N6 C70 C77 109.1(2) y
N6 C70 C71 115.6(3) y
C77 C70 C71 115.1(3) y
N6 C70 H70A 105.3 ?
C77 C70 H70A 105.3 ?
C71 C70 H70A 105.3 ?
C72 C71 C76 117.3(4) y
C72 C71 C70 120.8(3) y
C76 C71 C70 121.9(4) y
C71 C72 C73 122.4(4) y
C71 C72 H72A 118.8 ?
C73 C72 H72A 118.8 ?
C74 C73 C72 118.8(4) y
C74 C73 H73A 120.6 ?
C72 C73 H73A 120.6 ?
C75 C74 C73 119.8(4) y
C75 C74 H74A 120.1 ?
C73 C74 H74A 120.1 ?
C76 C75 C74 120.9(4) y
C76 C75 H75A 119.5 ?
C74 C75 H75A 119.5 ?
C75 C76 C71 120.8(5) y
C75 C76 H76A 119.6 ?
C71 C76 H76A 119.6 ?
C70 C77 H77A 109.5 ?
C70 C77 H77B 109.5 ?
H77A C77 H77B 109.5 ?
C70 C77 H77C 109.5 ?
H77A C77 H77C 109.5 ?
H77B C77 H77C 109.5 ?
N7 C80 C81 113.2(3) y
N7 C80 C87 118.1(3) y
C81 C80 C87 110.3(3) y
N7 C80 H80A 104.6 ?
C81 C80 H80A 104.6 ?
C87 C80 H80A 104.6 ?
C82 C81 C86 118.2(3) y
C82 C81 C80 124.5(3) y
C86 C81 C80 117.2(3) y
C81 C82 C83 120.7(3) y
C81 C82 H82A 119.7 ?
C83 C82 H82A 119.7 ?
C84 C83 C82 120.6(4) y
C84 C83 H83A 119.7 ?
C82 C83 H83A 119.7 ?
C85 C84 C83 118.3(3) y
C85 C84 H84A 120.9 ?
C83 C84 H84A 120.9 ?
C84 C85 C86 121.4(3) y
C84 C85 H85A 119.3 ?
C86 C85 H85A 119.3 ?
C85 C86 C81 120.9(3) y
C85 C86 H86A 119.6 ?
C81 C86 H86A 119.6 ?
C80 C87 H87A 109.5 ?
C80 C87 H87B 109.5 ?
H87A C87 H87B 109.5 ?
C80 C87 H87C 109.5 ?
H87A C87 H87C 109.5 ?
H87B C87 H87C 109.5 ?
N8 C90 C97 110.1(3) y
N8 C90 C91 115.4(2) y
C97 C90 C91 115.2(3) y
N8 C90 H90A 105 ?
C97 C90 H90A 105 ?
C91 C90 H90A 105 ?
C96 C91 C92 117.5(3) y
C96 C91 C90 120.4(3) y
C92 C91 C90 122.0(3) y
C91 C92 C93 120.6(3) y
C91 C92 H92A 119.7 ?
C93 C92 H92A 119.7 ?
C94 C93 C92 120.7(4) y
C94 C93 H93A 119.7 ?
C92 C93 H93A 119.7 ?
C95 C94 C93 118.8(4) y
C95 C94 H94A 120.6 ?
C93 C94 H94A 120.6 ?
C94 C95 C96 120.7(4) y
C94 C95 H95A 119.6 ?
C96 C95 H95A 119.6 ?
C91 C96 C95 121.6(4) y
C91 C96 H96A 119.2 ?
C95 C96 H96A 119.2 ?
C90 C97 H97A 109.5 ?
C90 C97 H97B 109.5 ?
H97A C97 H97B 109.5 ?
C90 C97 H97C 109.5 ?
H97A C97 H97C 109.5 ?
H97B C97 H97C 109.5 ?
C102 C101 H10A 109.5 ?
C102 C101 H10B 109.5 ?
H10A C101 H10B 109.5 ?
C102 C101 H10C 109.5 ?
H10A C101 H10C 109.5 ?
H10B C101 H10C 109.5 ?
N6 C102 C103 121.5(3) y
N6 C102 C101 122.3(3) y
C103 C102 C101 116.2(3) y
C104 C103 C102 129.1(3) y
C104 C103 H10D 115.4 ?
C102 C103 H10D 115.4 ?
N5 C104 C103 122.2(3) y
N5 C104 C105 121.7(3) y
C103 C104 C105 116.1(3) y
C104 C105 H10E 109.5 ?
C104 C105 H10F 109.5 ?
H10E C105 H10F 109.5 ?
C104 C105 H10G 109.5 ?
H10E C105 H10G 109.5 ?
H10F C105 H10G 109.5 ?
C112 C111 H11D 109.5 ?
C112 C111 H11E 109.5 ?
H11D C111 H11E 109.5 ?
C112 C111 H11F 109.5 ?
H11D C111 H11F 109.5 ?
H11E C111 H11F 109.5 ?
N7 C112 C113 121.6(3) y
N7 C112 C111 123.4(3) y
C113 C112 C111 115.0(3) y
C112 C113 C114 128.7(3) y
C112 C113 H11G 115.7 ?
C114 C113 H11G 115.7 ?
N8 C114 C113 122.7(3) y
N8 C114 C115 123.5(3) y
C113 C114 C115 113.8(3) y
C114 C115 H11H 109.5 ?
C114 C115 H11I 109.5 ?
H11H C115 H11I 109.5 ?
C114 C115 H11J 109.5 ?
H11H C115 H11J 109.5 ?
H11I C115 H11J 109.5 ?

loop_
_geom_bond_atom_site_label_1
_geom_bond_atom_site_label_2
_geom_bond_distance
_geom_bond_publ_flag
Zr1 N4 2.181(2) y
Zr1 N1 2.205(2) y
Zr1 N3 2.213(3) y
Zr1 N2 2.246(3) y
Zr1 Cl2 2.4986(8) y
Zr1 Cl1 2.5156(7) y
Zr2 N7 2.177(3) y
Zr2 N5 2.183(2) y
Zr2 N6 2.221(3) y
Zr2 N8 2.247(3) y
Zr2 Cl5 2.4830(7) y
Zr2 Cl6 2.4873(8) y
N1 C2 1.348(4) y
N1 C20 1.506(4) y
N5 C104 1.340(4) y
N5 C60 1.506(4) y
N4 C14 1.357(4) y
N4 C50 1.501(4) y
N7 C112 1.348(4) y
N7 C80 1.489(4) y
N3 C12 1.324(4) y
N3 C40 1.487(4) y
N8 C114 1.328(4) y
N8 C90 1.485(4) y
N6 C102 1.341(4) y
N6 C70 1.498(4) y
N2 C4 1.321(4) y
N2 C30 1.497(4) y
C1 C2 1.516(4) y
C1 H1a 0.96 ?
C1 H1b 0.96 ?
C1 H1c 0.96 ?
C2 C3 1.396(4) y
C3 C4 1.408(4) y
C3 H3a 0.93 ?
C4 C5 1.512(4) y
C5 H5a 0.96 ?
C5 H5b 0.96 ?
C5 H5c 0.96 ?
C11 C12 1.522(5) y
C11 H11a 0.96 ?
C11 H11b 0.96 ?
C11 H11c 0.96 ?
C12 C13 1.408(4) y
C13 C14 1.394(5) y
C13 H13a 0.93 ?
C14 C15 1.515(4) y
C15 H15a 0.96 ?
C15 H15b 0.96 ?
C15 H15c 0.96 ?
C20 C21 1.515(4) y
C20 C27 1.526(4) y
C20 H20a 0.98 ?
C21 C26 1.375(4) y
C21 C22 1.382(5) y
C22 C23 1.384(5) y
C22 H22a 0.93 ?
C23 C24 1.373(5) y
C23 H23a 0.93 ?
C24 C25 1.361(6) y
C24 H24a 0.93 ?
C25 C26 1.386(5) y
C25 H25a 0.93 ?
C26 H26a 0.93 ?
C27 H27a 0.96 ?
C27 H27b 0.96 ?
C27 H27c 0.96 ?
C30 C37 1.526(4) y
C30 C31 1.535(4) y
C30 H30a 0.98 ?
C31 C36 1.380(4) y
C31 C32 1.391(4) y
C32 C33 1.387(4) y
C32 H32a 0.93 ?
C33 C34 1.364(5) y
C33 H33a 0.93 ?
C34 C35 1.373(5) y
C34 H34a 0.93 ?
C35 C36 1.384(4) y
C35 H35a 0.93 ?
C36 H36a 0.93 ?
C37 H37a 0.96 ?
C37 H37b 0.96 ?
C37 H37c 0.96 ?
C40 C41 1.518(4) y
C40 C47 1.536(5) y
C40 H40a 0.98 ?
C41 C42 1.378(5) y
C41 C46 1.396(4) y
C42 C43 1.391(4) y
C42 H42a 0.93 ?
C43 C44 1.395(5) y
C43 H43a 0.93 ?
C44 C45 1.354(5) y
C44 H44a 0.93 ?
C45 C46 1.372(5) y
C45 H45a 0.93 ?
C46 H46a 0.93 ?
C47 H47a 0.96 ?
C47 H47b 0.96 ?
C47 H47c 0.96 ?
C50 C51 1.509(4) y
C50 C57 1.522(4) y
C50 H50a 0.98 ?
C51 C52 1.377(4) y
C51 C56 1.383(5) y
C52 C53 1.376(5) y
C52 H52a 0.93 ?
C53 C54 1.367(5) y
C53 H53a 0.93 ?
C54 C55 1.377(5) y
C54 H54a 0.93 ?
C55 C56 1.368(5) y
C55 H55a 0.93 ?
C56 H56a 0.93 ?
C57 H57a 0.96 ?
C57 H57b 0.96 ?
C57 H57c 0.96 ?
C60 C67 1.517(4) y
C60 C61 1.523(4) y
C60 H60a 0.98 ?
C61 C62 1.386(4) y
C61 C66 1.390(5) y
C62 C63 1.386(5) y
C62 H62a 0.93 ?
C63 C64 1.381(5) y
C63 H63a 0.93 ?
C64 C65 1.354(6) y
C64 H64a 0.93 ?
C65 C66 1.387(5) y
C65 H65a 0.93 ?
C66 H66a 0.93 ?
C67 H67a 0.96 ?
C67 H67b 0.96 ?
C67 H67c 0.96 ?
C70 C77 1.512(5) y
C70 C71 1.521(5) y
C70 H70a 0.98 ?
C71 C72 1.370(5) y
C71 C76 1.404(5) y
C72 C73 1.390(5) y
C72 H72a 0.93 ?
C73 C74 1.381(6) y
C73 H73a 0.93 ?
C74 C75 1.372(8) y
C74 H74a 0.93 ?
C75 C76 1.364(6) y
C75 H75a 0.93 ?
C76 H76a 0.93 ?
C77 H77a 0.96 ?
C77 H77b 0.96 ?
C77 H77c 0.96 ?
C80 C81 1.526(4) y
C80 C87 1.541(5) y
C80 H80a 0.98 ?
C81 C82 1.375(5) y
C81 C86 1.383(5) y
C82 C83 1.391(5) y
C82 H82a 0.93 ?
C83 C84 1.379(5) y
C83 H83a 0.93 ?
C84 C85 1.371(6) y
C84 H84a 0.93 ?
C85 C86 1.372(5) y
C85 H85a 0.93 ?
C86 H86a 0.93 ?
C87 H87a 0.96 ?
C87 H87b 0.96 ?
C87 H87c 0.96 ?
C90 C97 1.531(4) y
C90 C91 1.534(5) y
C90 H90a 0.98 ?
C91 C96 1.373(5) y
C91 C92 1.391(5) y
C92 C93 1.392(5) y
C92 H92a 0.93 ?
C93 C94 1.378(6) y
C93 H93a 0.93 ?
C94 C95 1.361(6) y
C94 H94a 0.93 ?
C95 C96 1.387(6) y
C95 H95a 0.93 ?
C96 H96a 0.93 ?
C97 H97a 0.96 ?
C97 H97b 0.96 ?
C97 H97c 0.96 ?
C101 C102 1.503(5) y
C101 H10a 0.96 ?
C101 H10b 0.96 ?
C101 H10c 0.96 ?
C102 C103 1.413(4) y
C103 C104 1.398(4) y
C103 H10d 0.93 ?
C104 C105 1.509(4) y
C105 H10e 0.96 ?
C105 H10f 0.96 ?
C105 H10g 0.96 ?
C111 C112 1.502(5) y
C111 H11d 0.96 ?
C111 H11e 0.96 ?
C111 H11f 0.96 ?
C112 C113 1.402(5) y
C113 C114 1.409(5) y
C113 H11g 0.93 ?
C114 C115 1.499(5) y
C115 H11h 0.96 ?
C115 H11i 0.96 ?
C115 H11j 0.96 ?

loop_
_geom_torsion_atom_site_label_1
_geom_torsion_atom_site_label_2
_geom_torsion_atom_site_label_3
_geom_torsion_atom_site_label_4
_geom_torsion
_geom_torsion_publ_flag
N4 ZR1 N1 C2 48.7(2) y
N3 ZR1 N1 C2 134.3(2) y
N2 ZR1 N1 C2 -54.4(2) y
CL2 ZR1 N1 C2 -139.0(2) y
CL1 ZR1 N1 C2 -43.5(5) y
N4 ZR1 N1 C20 -117.0(3) y
N3 ZR1 N1 C20 -31.4(3) y
N2 ZR1 N1 C20 139.9(3) y
CL2 ZR1 N1 C20 55.3(2) y
CL1 ZR1 N1 C20 150.8(3) y
N7 ZR2 N5 C104 -45.3(2) y
N6 ZR2 N5 C104 50.9(2) y
N8 ZR2 N5 C104 -127.8(2) y
CL6 ZR2 N5 C104 142.3(2) y
N7 ZR2 N5 C60 130.4(2) y
N6 ZR2 N5 C60 -133.5(2) y
N8 ZR2 N5 C60 47.8(2) y
CL6 ZR2 N5 C60 -42.1(2) y
N1 ZR1 N4 C14 51.6(2) y
N3 ZR1 N4 C14 -55.1(2) y
N2 ZR1 N4 C14 135.5(2) y
CL1 ZR1 N4 C14 -138.71(19) y
N1 ZR1 N4 C50 -112.5(3) y
N3 ZR1 N4 C50 140.7(2) y
N2 ZR1 N4 C50 -28.7(3) y
CL1 ZR1 N4 C50 57.2(2) y
N5 ZR2 N7 C112 -51.4(2) y
N6 ZR2 N7 C112 -133.8(2) y
N8 ZR2 N7 C112 47.1(2) y
CL5 ZR2 N7 C112 136.7(2) y
N5 ZR2 N7 C80 124.0(2) y
N6 ZR2 N7 C80 41.6(2) y
N8 ZR2 N7 C80 -137.5(2) y
CL5 ZR2 N7 C80 -47.9(2) y
N4 ZR1 N3 C12 50.5(2) y
N1 ZR1 N3 C12 -39.5(2) y
N2 ZR1 N3 C12 -179.3(3) y
CL2 ZR1 N3 C12 -130.9(2) y
CL1 ZR1 N3 C12 140.1(2) y
N4 ZR1 N3 C40 -141.9(2) y
N1 ZR1 N3 C40 128.1(2) y
N2 ZR1 N3 C40 -11.7(5) y
CL2 ZR1 N3 C40 36.7(2) y
CL1 ZR1 N3 C40 -52.3(2) y
N7 ZR2 N8 C114 -38.5(2) y
N5 ZR2 N8 C114 51.7(2) y
CL5 ZR2 N8 C114 -127.5(2) y
CL6 ZR2 N8 C114 141.9(2) y
N7 ZR2 N8 C90 137.2(2) y
N5 ZR2 N8 C90 -132.6(2) y
CL5 ZR2 N8 C90 48.22(19) y
CL6 ZR2 N8 C90 -42.37(19) y
N7 ZR2 N6 C102 43.8(2) y
N5 ZR2 N6 C102 -46.7(2) y
CL5 ZR2 N6 C102 132.7(2) y
CL6 ZR2 N6 C102 -136.8(2) y
N7 ZR2 N6 C70 -135.8(2) y
N5 ZR2 N6 C70 133.8(2) y
CL5 ZR2 N6 C70 -46.9(2) y
CL6 ZR2 N6 C70 43.7(2) y
N4 ZR1 N2 C4 -42.3(2) y
N1 ZR1 N2 C4 47.6(2) y
N3 ZR1 N2 C4 -170.8(3) y
CL2 ZR1 N2 C4 140.7(2) y
CL1 ZR1 N2 C4 -130.4(2) y
N4 ZR1 N2 C30 127.4(2) y
N1 ZR1 N2 C30 -142.7(2) y
N3 ZR1 N2 C30 -1.1(5) y
CL2 ZR1 N2 C30 -49.6(2) y
CL1 ZR1 N2 C30 39.2(2) y
C20 N1 C2 C3 -155.4(3) y
ZR1 N1 C2 C3 36.1(4) y
C20 N1 C2 C1 23.4(4) y
ZR1 N1 C2 C1 -145.1(2) y
N1 C2 C3 C4 14.8(5) y
C1 C2 C3 C4 -164.1(3) y
C30 N2 C4 C3 171.7(3) y
ZR1 N2 C4 C3 -18.7(4) y
C30 N2 C4 C5 -9.9(4) y
ZR1 N2 C4 C5 159.7(2) y
C2 C3 C4 N2 -25.6(5) y
C2 C3 C4 C5 156.0(3) y
C40 N3 C12 C13 171.3(3) y
ZR1 N3 C12 C13 -20.9(4) y
C40 N3 C12 C11 -8.7(4) y
ZR1 N3 C12 C11 159.1(2) y
N3 C12 C13 C14 -25.0(5) y
C11 C12 C13 C14 155.0(3) y
C50 N4 C14 C13 -157.5(3) y
ZR1 N4 C14 C13 34.9(3) y
C50 N4 C14 C15 21.2(4) y
ZR1 N4 C14 C15 -146.4(2) y
C12 C13 C14 N4 16.1(5) y
C12 C13 C14 C15 -162.7(3) y
C2 N1 C20 C21 66.1(3) y
ZR1 N1 C20 C21 -128.6(2) y
C2 N1 C20 C27 -171.4(3) y
ZR1 N1 C20 C27 -6.1(4) y
N1 C20 C21 C26 -160.0(3) y
C27 C20 C21 C26 75.3(4) y
N1 C20 C21 C22 25.2(4) y
C27 C20 C21 C22 -99.5(3) y
C26 C21 C22 C23 0.2(5) y
C20 C21 C22 C23 175.0(3) y
C21 C22 C23 C24 -1.2(6) y
C22 C23 C24 C25 0.6(6) y
C23 C24 C25 C26 1.0(7) y
C22 C21 C26 C25 1.4(5) y
C20 C21 C26 C25 -173.6(4) y
C24 C25 C26 C21 -2.1(7) y
C4 N2 C30 C37 66.8(4) y
ZR1 N2 C30 C37 -102.3(3) y
C4 N2 C30 C31 -67.2(4) y
ZR1 N2 C30 C31 123.8(2) y
N2 C30 C31 C36 -44.4(4) y
C37 C30 C31 C36 -178.0(3) y
N2 C30 C31 C32 141.2(3) y
C37 C30 C31 C32 7.6(4) y
C36 C31 C32 C33 -0.7(5) y
C30 C31 C32 C33 173.8(3) y
C31 C32 C33 C34 0.8(5) y
C32 C33 C34 C35 -0.6(5) y
C33 C34 C35 C36 0.3(5) y
C32 C31 C36 C35 0.4(4) y
C30 C31 C36 C35 -174.2(3) y
C34 C35 C36 C31 -0.2(5) y
C12 N3 C40 C41 -63.8(4) y
ZR1 N3 C40 C41 129.5(2) y
C12 N3 C40 C47 68.7(4) y
ZR1 N3 C40 C47 -98.0(3) y
N3 C40 C41 C42 -18.9(4) y
C47 C40 C41 C42 -150.6(3) y
N3 C40 C41 C46 165.9(3) y
C47 C40 C41 C46 34.2(4) y
C46 C41 C42 C43 -0.5(5) y
C40 C41 C42 C43 -175.9(3) y
C41 C42 C43 C44 -0.2(5) y
C42 C43 C44 C45 0.8(5) y
C43 C44 C45 C46 -0.5(5) y
C44 C45 C46 C41 -0.3(5) y
C42 C41 C46 C45 0.8(5) y
C40 C41 C46 C45 176.3(3) y
C14 N4 C50 C51 66.8(3) y
ZR1 N4 C50 C51 -129.8(2) y
C14 N4 C50 C57 -170.4(3) y
ZR1 N4 C50 C57 -7.0(4) y
N4 C50 C51 C52 44.5(4) y
C57 C50 C51 C52 -80.8(4) y
N4 C50 C51 C56 -141.3(3) y
C57 C50 C51 C56 93.4(4) y
C56 C51 C52 C53 0.0(5) y
C50 C51 C52 C53 174.3(3) y
C51 C52 C53 C54 -1.1(5) y
C52 C53 C54 C55 1.5(5) y
C53 C54 C55 C56 -0.8(6) y
C54 C55 C56 C51 -0.3(6) y
C52 C51 C56 C55 0.7(6) y
C50 C51 C56 C55 -173.8(4) y
C104 N5 C60 C67 80.0(3) y
ZR2 N5 C60 C67 -95.5(3) y
C104 N5 C60 C61 -52.3(4) y
ZR2 N5 C60 C61 132.2(2) y
N5 C60 C61 C62 -35.8(4) y
C67 C60 C61 C62 -168.0(3) y
N5 C60 C61 C66 146.9(3) y
C67 C60 C61 C66 14.7(4) y
C66 C61 C62 C63 0.1(5) y
C60 C61 C62 C63 -177.3(3) y
C61 C62 C63 C64 -0.7(5) y
C62 C63 C64 C65 0.5(6) y
C63 C64 C65 C66 0.4(6) y
C64 C65 C66 C61 -1.0(6) y
C62 C61 C66 C65 0.7(5) y
C60 C61 C66 C65 178.1(3) y
C102 N6 C70 C77 73.3(4) y
ZR2 N6 C70 C77 -107.2(3) y
C102 N6 C70 C71 -58.3(4) y
ZR2 N6 C70 C71 121.2(3) y
N6 C70 C71 C72 -48.6(4) y
C77 C70 C71 C72 -177.3(3) y
N6 C70 C71 C76 132.0(4) y
C77 C70 C71 C76 3.2(5) y
C76 C71 C72 C73 -1.3(5) y
C70 C71 C72 C73 179.2(3) y
C71 C72 C73 C74 1.4(6) y
C72 C73 C74 C75 -0.1(7) y
C73 C74 C75 C76 -1.2(8) y
C74 C75 C76 C71 1.2(8) y
C72 C71 C76 C75 0.0(6) y
C70 C71 C76 C75 179.5(4) y
C112 N7 C80 C81 -74.3(4) y
ZR2 N7 C80 C81 110.4(3) y
C112 N7 C80 C87 56.6(4) y
ZR2 N7 C80 C87 -118.6(3) y
N7 C80 C81 C82 24.7(5) y
C87 C80 C81 C82 -110.1(4) y
N7 C80 C81 C86 -157.3(3) y
C87 C80 C81 C86 68.0(4) y
C86 C81 C82 C83 -0.7(5) y
C80 C81 C82 C83 177.3(3) y
C81 C82 C83 C84 1.0(6) y
C82 C83 C84 C85 -0.3(6) y
C83 C84 C85 C86 -0.6(7) y
C84 C85 C86 C81 0.9(7) y
C82 C81 C86 C85 -0.2(6) y
C80 C81 C86 C85 -178.4(4) y
C114 N8 C90 C97 62.0(4) y
ZR2 N8 C90 C97 -113.7(2) y
C114 N8 C90 C91 -70.5(4) y
ZR2 N8 C90 C91 113.8(2) y
N8 C90 C91 C96 166.8(3) y
C97 C90 C91 C96 36.7(5) y
N8 C90 C91 C92 -15.5(5) y
C97 C90 C91 C92 -145.6(3) y
C96 C91 C92 C93 -0.4(6) y
C90 C91 C92 C93 -178.2(3) y
C91 C92 C93 C94 0.9(6) y
C92 C93 C94 C95 -0.9(7) y
C93 C94 C95 C96 0.4(7) y
C92 C91 C96 C95 -0.1(6) y
C90 C91 C96 C95 177.8(4) y
C94 C95 C96 C91 0.1(7) y
C70 N6 C102 C103 -158.8(3) y
ZR2 N6 C102 C103 21.7(4) y
C70 N6 C102 C101 22.3(5) y
ZR2 N6 C102 C101 -157.2(3) y
N6 C102 C103 C104 22.5(5) y
C101 C102 C103 C104 -158.5(3) y
C60 N5 C104 C103 153.1(3) y
ZR2 N5 C104 C103 -31.1(4) y
C60 N5 C104 C105 -25.3(4) y
ZR2 N5 C104 C105 150.5(2) y
C102 C103 C104 N5 -17.4(5) y
C102 C103 C104 C105 161.2(3) y
C80 N7 C112 C113 154.1(3) y
ZR2 N7 C112 C113 -30.7(4) y
C80 N7 C112 C111 -24.3(5) y
ZR2 N7 C112 C111 150.9(3) y
N7 C112 C113 C114 -17.0(5) y
C111 C112 C113 C114 161.5(3) y
C90 N8 C114 C113 -162.9(3) y
ZR2 N8 C114 C113 12.7(4) y
C90 N8 C114 C115 15.1(4) y
ZR2 N8 C114 C115 -169.3(2) y
C112 C113 C114 N8 26.8(5) y
C112 C113 C114 C115 -151.3(3) y
